data_2220471
loop_
_publ_author_name
'Uzc\'ategui, Mary C.'
'Delgado, Gerzon E.'
'Mora, Asilo\'e J.'
'Gonz\'alez, Teresa'
'Brice\~no, Alexander'

_publ_section_title
;
 <i>rac</i>-1-Acetyl-5-benzyl-2-thioxoimidazolidin-4-one
;
_journal_coeditor_code CV2495
_journal_issue 1
_journal_name_full 'Acta Crystallographica Section E'
_journal_page_first o104
_journal_paper_doi 10.1107/S1600536808041883
_journal_volume 65
_journal_year 2009
_chemical_formula_iupac 'C12 H12 N2 O2 S'
_chemical_formula_moiety 'C12 H12 N2 O2 S'
_chemical_formula_sum 'C12 H12 N2 O2 S'
_chemical_formula_weight 248.30
_chemical_melting_point_gt 441
_chemical_melting_point_lt 443
_chemical_name_common N-acetyl-2-thiohydantoin-phenylalanine
_chemical_name_systematic
;
<i>rac</i>-1-Acetyl-5-benzyl-2-thioxoimidazolidin-4-one
;
_space_group_IT_number 14
_symmetry_cell_setting monoclinic
_symmetry_space_group_name_Hall '-P 2ybc'
_symmetry_space_group_name_H-M 'P 1 21/c 1'
_atom_sites_solution_hydrogens geom
_atom_sites_solution_primary direct
_atom_sites_solution_secondary difmap
_audit_creation_method SHELXL-97
_cell_angle_alpha 90.00
_cell_angle_beta 94.410(10)
_cell_angle_gamma 90.00
_cell_formula_units_Z 4
_cell_length_a 11.696(5)
_cell_length_b 13.479(6)
_cell_length_c 7.767(4)
_cell_measurement_reflns_used 4020
_cell_measurement_temperature 298(2)
_cell_measurement_theta_max 27.8
_cell_measurement_theta_min 2.4
_cell_volume 1220.8(10)
_computing_cell_refinement
;
CrystalClear (Rigaku, 2002)
;
_computing_data_collection
;
CrystalClear (Rigaku, 2002)
;
_computing_data_reduction
;
CrystalStructure (Rigaku/MSC, 2004)
;
_computing_molecular_graphics 'DIAMOND (Brandenburg, 1999)'
_computing_publication_material
;
PLATON (Spek, 2003) and publCIF (Westrip, 2009)
;
_computing_structure_refinement 'SHELXL97 (Sheldrick, 2008)'
_computing_structure_solution 'SHELXS97 (Sheldrick, 2008)'
_diffrn_ambient_temperature 298(2)
_diffrn_detector_area_resol_mean 14.6306
_diffrn_measured_fraction_theta_full 0.974
_diffrn_measured_fraction_theta_max 0.798
_diffrn_measurement_device 'Mercury (2x2 bin mode)'
_diffrn_measurement_device_type 'Rigaku AFC-7S Mercury'
_diffrn_measurement_method '\w '
_diffrn_radiation_monochromator graphite
_diffrn_radiation_source 'Normal-focus sealed tube'
_diffrn_radiation_type MoK\a
_diffrn_radiation_wavelength 0.71070
_diffrn_reflns_av_R_equivalents 0.0264
_diffrn_reflns_av_sigmaI/netI 0.0210
_diffrn_reflns_limit_h_max 13
_diffrn_reflns_limit_h_min -13
_diffrn_reflns_limit_k_max 15
_diffrn_reflns_limit_k_min -15
_diffrn_reflns_limit_l_max 6
_diffrn_reflns_limit_l_min -9
_diffrn_reflns_number 12945
_diffrn_reflns_theta_full 25.00
_diffrn_reflns_theta_max 27.95
_diffrn_reflns_theta_min 2.31
_diffrn_standards_decay_% 0
_diffrn_standards_interval_count 0
_diffrn_standards_interval_time 0
_diffrn_standards_number 0
_exptl_absorpt_coefficient_mu 0.256
_exptl_absorpt_correction_T_max 0.950
_exptl_absorpt_correction_T_min 0.900
_exptl_absorpt_correction_type multi-scan
_exptl_absorpt_process_details '(Jacobson, 1998)'
_exptl_crystal_colour Colourless
_exptl_crystal_density_diffrn 1.351
_exptl_crystal_density_method 'not measured'
_exptl_crystal_description Block
_exptl_crystal_F_000 520
_exptl_crystal_size_max 0.4
_exptl_crystal_size_mid 0.3
_exptl_crystal_size_min 0.2
_refine_diff_density_max 0.237
_refine_diff_density_min -0.272
_refine_ls_extinction_coef 0.013(2)
_refine_ls_extinction_expression Fc^*^=kFc[1+0.001xFc^2^\l^3^/sin(2\q)]^-1/4^
_refine_ls_extinction_method 'SHELXL97 (Sheldrick, 2008)'
_refine_ls_goodness_of_fit_ref 1.052
_refine_ls_hydrogen_treatment constr
_refine_ls_matrix_type full
_refine_ls_number_parameters 156
_refine_ls_number_reflns 2349
_refine_ls_number_restraints 0
_refine_ls_restrained_S_all 1.052
_refine_ls_R_factor_all 0.0527
_refine_ls_R_factor_gt 0.0452
_refine_ls_shift/su_max 0.001
_refine_ls_shift/su_mean 0.000
_refine_ls_structure_factor_coef Fsqd
_refine_ls_weighting_details 'calc w=1/[\s^2^(Fo^2^)+(0.0616P)^2^+0.4929P] where P=(Fo^2^+2Fc^2^)/3'
_refine_ls_weighting_scheme calc
_refine_ls_wR_factor_gt 0.1178
_refine_ls_wR_factor_ref 0.1240
_reflns_number_gt 2065
_reflns_number_total 2349
_reflns_threshold_expression I>2\s(I)
_cod_data_source_file cv2495.cif
_cod_data_source_block I
_cod_depositor_comments
;
The following automatic conversions were performed:
'_symmetry_cell_setting' value 'Monoclinic' changed to 'monoclinic'
according to '/home/saulius/struct/CIF-dictionaries/cif_core.dic'
dictionary named 'cif_core.dic' version 2.4.1 from 2010-06-29.

Automatic conversion script
Id: cif_fix_enum 1527 2010-12-29 10:47:43Z saulius 

The following automatic conversions were performed:

'_symmetry_cell_setting' value 'Monoclinic' changed to 'monoclinic'
according to /home/saulius/struct/CIF-dictionaries/cif_core.dic
dictionary named 'cif_core.dic' version 2.4.1 from 2010-06-29.

Automatic conversion script
Id: cif_fix_values 1715 2011-07-08 13:25:40Z adriana 
;
_cod_original_cell_volume 1220.8(9)
_cod_original_sg_symbol_H-M 'P 21/c'
_cod_database_code 2220471
_cod_database_fobs_code 2220471

loop_
_symmetry_equiv_pos_as_xyz
'x, y, z'
'-x, y+1/2, -z+1/2'
'-x, -y, -z'
'x, -y-1/2, z-1/2'

loop_
_atom_site_type_symbol
_atom_site_label
_atom_site_fract_x
_atom_site_fract_y
_atom_site_fract_z
_atom_site_U_iso_or_equiv
_atom_site_adp_type
_atom_site_calc_flag
_atom_site_refinement_flags
_atom_site_occupancy
_atom_site_disorder_assembly
_atom_site_disorder_group
S S2 0.84958(5) 0.53330(4) 0.61947(7) 0.0501(2) Uani d . 1 . .
O O2 0.88296(18) 0.61004(12) 0.0516(2) 0.0689(5) Uani d . 1 . .
O O4 0.87718(14) 0.24785(10) 0.23095(18) 0.0512(4) Uani d . 1 . .
N N1 0.85248(14) 0.50588(12) 0.26762(19) 0.0366(4) Uani d . 1 . .
N N3 0.86134(14) 0.37142(11) 0.42952(19) 0.0383(4) Uani d . 1 . .
H H3 0.8622 0.3343 0.5196 0.046 Uiso calc R 1 . .
C C2 0.85359(16) 0.47307(13) 0.4365(2) 0.0356(4) Uani d . 1 . .
C C4 0.86755(17) 0.33477(14) 0.2669(2) 0.0378(4) Uani d . 1 . .
C C5 0.85594(17) 0.42208(14) 0.1459(2) 0.0385(4) Uani d . 1 . .
H H5 0.9237 0.4272 0.0796 0.046 Uiso calc R 1 . .
C C6 0.86200(19) 0.60326(15) 0.2013(3) 0.0476(5) Uani d . 1 . .
C C7 0.8434(2) 0.69011(16) 0.3128(3) 0.0626(7) Uani d . 1 . .
H H7A 0.8421 0.7495 0.2445 0.094 Uiso calc R 1 . .
H H7B 0.9046 0.6941 0.4024 0.094 Uiso calc R 1 . .
H H7C 0.7716 0.6829 0.3637 0.094 Uiso calc R 1 . .
C C8 0.74690(19) 0.41292(17) 0.0231(3) 0.0487(5) Uani d . 1 . .
H H8A 0.7375 0.4732 -0.0446 0.058 Uiso calc R 1 . .
H H8B 0.7565 0.3585 -0.0561 0.058 Uiso calc R 1 . .
C C9 0.63988(19) 0.39550(17) 0.1147(3) 0.0496(5) Uani d . 1 . .
C C10 0.5823(2) 0.4733(2) 0.1867(3) 0.0634(7) Uani d . 1 . .
H H10 0.6101 0.5376 0.1786 0.076 Uiso calc R 1 . .
C C11 0.4837(3) 0.4563(3) 0.2707(4) 0.0837(10) Uani d . 1 . .
H H11 0.4463 0.5092 0.3190 0.100 Uiso calc R 1 . .
C C12 0.4967(3) 0.2862(3) 0.2141(7) 0.1180(15) Uani d . 1 . .
H H12 0.4681 0.2223 0.2237 0.142 Uiso calc R 1 . .
C C13 0.4415(3) 0.3629(4) 0.2826(5) 0.1022(12) Uani d . 1 . .
H H13 0.3749 0.3518 0.3378 0.123 Uiso calc R 1 . .
C C14 0.5954(3) 0.3015(2) 0.1296(5) 0.0825(9) Uani d . 1 . .
H H14 0.6319 0.2478 0.0826 0.099 Uiso calc R 1 . .

loop_
_atom_site_aniso_label
_atom_site_aniso_U_11
_atom_site_aniso_U_22
_atom_site_aniso_U_33
_atom_site_aniso_U_12
_atom_site_aniso_U_13
_atom_site_aniso_U_23
S2 0.0680(4) 0.0440(4) 0.0399(3) -0.0022(2) 0.0150(2) -0.0088(2)
O2 0.1084(15) 0.0490(10) 0.0522(10) 0.0001(9) 0.0243(9) 0.0161(7)
O4 0.0777(11) 0.0330(8) 0.0435(8) 0.0035(7) 0.0093(7) -0.0038(6)
N1 0.0462(10) 0.0304(8) 0.0341(8) 0.0014(7) 0.0091(6) 0.0021(6)
N3 0.0531(10) 0.0312(8) 0.0312(8) -0.0013(7) 0.0075(6) 0.0022(6)
C2 0.0369(10) 0.0348(10) 0.0358(10) -0.0015(7) 0.0081(7) 0.0009(7)
C4 0.0439(11) 0.0342(10) 0.0356(10) 0.0009(8) 0.0067(7) -0.0014(7)
C5 0.0491(12) 0.0344(10) 0.0335(10) 0.0021(8) 0.0118(8) 0.0006(7)
C6 0.0571(14) 0.0352(11) 0.0516(13) 0.0004(9) 0.0110(10) 0.0083(9)
C7 0.0881(19) 0.0330(12) 0.0679(16) 0.0020(11) 0.0140(13) 0.0055(10)
C8 0.0588(14) 0.0552(13) 0.0319(10) 0.0042(10) 0.0029(9) -0.0021(9)
C9 0.0471(13) 0.0623(14) 0.0385(11) 0.0045(10) -0.0029(8) -0.0030(9)
C10 0.0547(15) 0.0767(19) 0.0582(15) 0.0128(12) -0.0001(11) -0.0111(12)
C11 0.0587(18) 0.126(3) 0.0657(18) 0.0246(18) 0.0017(13) -0.0179(18)
C12 0.070(2) 0.102(3) 0.186(4) -0.022(2) 0.034(3) 0.016(3)
C13 0.060(2) 0.144(4) 0.106(3) 0.000(2) 0.0263(18) 0.009(2)
C14 0.0598(17) 0.0713(19) 0.118(3) -0.0079(14) 0.0165(16) -0.0138(17)

loop_
_atom_type_symbol
_atom_type_description
_atom_type_scat_dispersion_real
_atom_type_scat_dispersion_imag
_atom_type_scat_source
C C 0.0033 0.0016 'International Tables Vol C Tables 4.2.6.8 and 6.1.1.4'
H H 0.0000 0.0000 'International Tables Vol C Tables 4.2.6.8 and 6.1.1.4'
N N 0.0061 0.0033 'International Tables Vol C Tables 4.2.6.8 and 6.1.1.4'
O O 0.0106 0.0060 'International Tables Vol C Tables 4.2.6.8 and 6.1.1.4'
S S 0.1246 0.1234 'International Tables Vol C Tables 4.2.6.8 and 6.1.1.4'

loop_
_geom_angle_atom_site_label_1
_geom_angle_atom_site_label_2
_geom_angle_atom_site_label_3
_geom_angle_site_symmetry_1
_geom_angle_site_symmetry_3
_geom_angle
_geom_angle_publ_flag
C2 N1 C6 . . 130.19(17) ?
C2 N1 C5 . . 111.36(15) ?
C6 N1 C5 . . 117.97(16) ?
C4 N3 C2 . . 113.97(15) ?
C4 N3 H3 . . 123.0 ?
C2 N3 H3 . . 123.0 ?
N3 C2 N1 . . 106.08(15) ?
N3 C2 S2 . . 122.29(14) ?
N1 C2 S2 . . 131.63(15) ?
O4 C4 N3 . . 125.20(18) ?
O4 C4 C5 . . 128.11(17) ?
N3 C4 C5 . . 106.65(16) ?
N1 C5 C4 . . 101.76(14) ?
N1 C5 C8 . . 113.36(16) ?
C4 C5 C8 . . 110.80(17) ?
N1 C5 H5 . . 110.2 ?
C4 C5 H5 . . 110.2 ?
C8 C5 H5 . . 110.2 ?
O2 C6 N1 . . 116.53(19) ?
O2 C6 C7 . . 123.47(19) ?
N1 C6 C7 . . 119.98(18) ?
C6 C7 H7A . . 109.5 ?
C6 C7 H7B . . 109.5 ?
H7A C7 H7B . . 109.5 ?
C6 C7 H7C . . 109.5 ?
H7A C7 H7C . . 109.5 ?
H7B C7 H7C . . 109.5 ?
C9 C8 C5 . . 113.59(16) ?
C9 C8 H8A . . 108.8 ?
C5 C8 H8A . . 108.8 ?
C9 C8 H8B . . 108.8 ?
C5 C8 H8B . . 108.8 ?
H8A C8 H8B . . 107.7 ?
C14 C9 C10 . . 117.5(2) ?
C14 C9 C8 . . 121.1(2) ?
C10 C9 C8 . . 121.3(2) ?
C9 C10 C11 . . 120.9(3) ?
C9 C10 H10 . . 119.6 ?
C11 C10 H10 . . 119.6 ?
C13 C11 C10 . . 120.3(3) ?
C13 C11 H11 . . 119.9 ?
C10 C11 H11 . . 119.9 ?
C13 C12 C14 . . 120.9(4) ?
C13 C12 H12 . . 119.5 ?
C14 C12 H12 . . 119.5 ?
C12 C13 C11 . . 119.8(3) ?
C12 C13 H13 . . 120.1 ?
C11 C13 H13 . . 120.1 ?
C12 C14 C9 . . 120.7(3) ?
C12 C14 H14 . . 119.7 ?
C9 C14 H14 . . 119.7 ?

loop_
_geom_bond_atom_site_label_1
_geom_bond_atom_site_label_2
_geom_bond_site_symmetry_2
_geom_bond_distance
_geom_bond_publ_flag
S2 C2 . 1.6402(19) ?
O2 C6 . 1.210(3) ?
O4 C4 . 1.212(2) ?
N1 C2 . 1.384(2) ?
N1 C6 . 1.418(2) ?
N1 C5 . 1.476(2) ?
N3 C4 . 1.363(2) ?
N3 C2 . 1.374(2) ?
N3 H3 . 0.8600 ?
C4 C5 . 1.506(3) ?
C5 C8 . 1.537(3) ?
C5 H5 . 0.9800 ?
C6 C7 . 1.482(3) ?
C7 H7A . 0.9600 ?
C7 H7B . 0.9600 ?
C7 H7C . 0.9600 ?
C8 C9 . 1.505(3) ?
C8 H8A . 0.9700 ?
C8 H8B . 0.9700 ?
C9 C14 . 1.378(4) ?
C9 C10 . 1.387(3) ?
C10 C11 . 1.387(4) ?
C10 H10 . 0.9300 ?
C11 C13 . 1.358(5) ?
C11 H11 . 0.9300 ?
C12 C13 . 1.349(5) ?
C12 C14 . 1.386(5) ?
C12 H12 . 0.9300 ?
C13 H13 . 0.9300 ?
C14 H14 . 0.9300 ?

loop_
_geom_hbond_atom_site_label_D
_geom_hbond_atom_site_label_H
_geom_hbond_atom_site_label_A
_geom_hbond_site_symmetry_A
_geom_hbond_distance_DH
_geom_hbond_distance_HA
_geom_hbond_distance_DA
_geom_hbond_angle_DHA
N3 H3 O4 4_566 0.86 1.98 2.834(2) 175.4

loop_
_cod_related_entry_id
_cod_related_entry_database
_cod_related_entry_code
1 ChemSpider 23959334
